data_7014627
loop_
_publ_author_name
'Barnes, Nicholas A.'
'Brisdon, Alan K.'
'William Brown, F. R.'
'Cross, Wendy I.'
'Crossley, Ian R.'
'Fish, Cheryl'
'Herbert, Christopher J.'
'Pritchard, Robin G.'
'Warren, John E.'

_publ_section_title
;
 Synthesis of gold(i) fluoroalkyl and fluoroalkenyl-substituted
 phosphine complexes and factors affecting their crystal packing.
;
_journal_issue 8
_journal_name_full 'Dalton transactions (Cambridge, England : 2003)'
_journal_page_first 1743
_journal_page_last 1750
_journal_paper_doi 10.1039/c0dt01014f
_journal_volume 40
_journal_year 2011
_chemical_compound_source 'synthesis as described'
_chemical_formula_moiety 'C14 H22 Au1 Cl1 F3 P1'
_chemical_formula_sum 'C14 H22 Au Cl F3 P'
_chemical_formula_weight 510.7
_chemical_name_systematic
;
?
;
_space_group_IT_number 14
_symmetry_cell_setting monoclinic
_symmetry_Int_Tables_number 14
_symmetry_space_group_name_Hall '-P 2yn'
_symmetry_space_group_name_H-M 'P 1 21/n 1'
_atom_sites_solution_hydrogens geom
_atom_sites_solution_primary direct
_atom_sites_solution_secondary difmap
_audit_conform_dict_location ftp://ftp.iucr.org/pub/cif_core.dic
_audit_conform_dict_name cif_core.dic
_audit_conform_dict_version 2.4
_audit_creation_date 2010-10-22T00:20:03-00:00
_audit_creation_method 'WinGX routine CIF_UPDATE'
_cell_angle_alpha 90
_cell_angle_beta 102.47(3)
_cell_angle_gamma 90
_cell_formula_units_Z 4
_cell_length_a 9.532(4)
_cell_length_b 9.156(2)
_cell_length_c 19.213(6)
_cell_measurement_reflns_used 25
_cell_measurement_temperature 203(2)
_cell_measurement_theta_max 16
_cell_measurement_theta_min 10
_cell_measurement_wavelength 0.71073
_cell_volume 1637.3(9)
_computing_molecular_graphics 'Ortep-3 for Windows (Farrugia, 1997)'
_computing_publication_material 'WinGX publication routines (Farrugia, 1999)'
_computing_structure_refinement 'SHELXL-97 (Sheldrick, 2008)'
_diffrn_ambient_temperature 203(2)
_diffrn_measured_fraction_theta_full 0.992
_diffrn_measured_fraction_theta_max 0.992
_diffrn_radiation_monochromator graphite
_diffrn_radiation_probe x-ray
_diffrn_radiation_type MoK\a
_diffrn_radiation_wavelength 0.71073
_diffrn_reflns_av_R_equivalents 0.0726
_diffrn_reflns_av_unetI/netI 0.0568
_diffrn_reflns_limit_h_max 11
_diffrn_reflns_limit_h_min 0
_diffrn_reflns_limit_k_max 10
_diffrn_reflns_limit_k_min 0
_diffrn_reflns_limit_l_max 22
_diffrn_reflns_limit_l_min -22
_diffrn_reflns_number 3037
_diffrn_reflns_theta_full 24.97
_diffrn_reflns_theta_max 24.97
_diffrn_reflns_theta_min 3.11
_exptl_absorpt_coefficient_mu 9.264
_exptl_absorpt_correction_T_max 0.4577
_exptl_absorpt_correction_T_min 0.3371
_exptl_absorpt_correction_type psi-scan
_exptl_absorpt_process_details
;
North A.C.T., Phillips D.C. & Mathews F.S. (1968) Acta. Cryst. A24, 351
Number of psi-scan sets used was 4
Theta correction was applied.
Averaged transmission function was used.
No Fourier smoothing was applied.
;
_exptl_crystal_colour colourless
_exptl_crystal_density_diffrn 2.072
_exptl_crystal_density_method 'not measured'
_exptl_crystal_description prism
_exptl_crystal_F_000 976
_exptl_crystal_size_max 0.15
_exptl_crystal_size_mid 0.1
_exptl_crystal_size_min 0.1
_refine_diff_density_max 2.161
_refine_diff_density_min -2.119
_refine_diff_density_rms 0.269
_refine_ls_extinction_method none
_refine_ls_goodness_of_fit_ref 1.257
_refine_ls_hydrogen_treatment constr
_refine_ls_matrix_type full
_refine_ls_number_parameters 181
_refine_ls_number_reflns 2855
_refine_ls_number_restraints 12
_refine_ls_restrained_S_all 1.256
_refine_ls_R_factor_all 0.0831
_refine_ls_R_factor_gt 0.0521
_refine_ls_shift/su_max 0
_refine_ls_shift/su_mean 0
_refine_ls_structure_factor_coef Fsqd
_refine_ls_weighting_details 'calc w=1/[\s^2^(Fo^2^)+(0.0445P)^2^+43.5685P] where P=(Fo^2^+2Fc^2^)/3'
_refine_ls_weighting_scheme calc
_refine_ls_wR_factor_gt 0.1356
_refine_ls_wR_factor_ref 0.1536
_reflns_number_gt 2179
_reflns_number_total 2855
_reflns_threshold_expression >2\s(I)
_cod_data_source_file C0DT01014F.TXT
_cod_data_source_block Cy2CFCF2
_cod_original_cell_volume 1637.2(9)
_cod_database_code 7014627

loop_
_symmetry_equiv_pos_as_xyz
'x, y, z'
'-x+1/2, y+1/2, -z+1/2'
'-x, -y, -z'
'x-1/2, -y-1/2, z-1/2'

loop_
_atom_site_label
_atom_site_type_symbol
_atom_site_fract_x
_atom_site_fract_y
_atom_site_fract_z
_atom_site_U_iso_or_equiv
_atom_site_adp_type
_atom_site_occupancy
_atom_site_symmetry_multiplicity
_atom_site_calc_flag
_atom_site_refinement_flags
_atom_site_disorder_assembly
_atom_site_disorder_group
Au1 Au 0.45067(7) 0.03355(7) 0.35477(3) 0.0265(2) Uani 1 1 d . . .
Cl1 Cl 0.3840(6) 0.2688(5) 0.3630(3) 0.0472(12) Uani 1 1 d . . .
P1 P 0.5074(4) -0.2008(4) 0.3461(2) 0.0209(8) Uani 1 1 d . . .
F1 F 0.7437(11) -0.3660(11) 0.3859(6) 0.045(3) Uani 1 1 d . . .
F2 F 0.8689(10) -0.2152(13) 0.4986(6) 0.051(3) Uani 1 1 d . . .
F3 F 0.7026(11) -0.0542(12) 0.4824(5) 0.047(3) Uani 1 1 d . . .
C1 C 0.3815(18) -0.3237(17) 0.3778(9) 0.028(4) Uani 1 1 d U . .
H1 H 0.4087 -0.426 0.3707 0.033 Uiso 1 1 calc R . .
C2 C 0.3893(18) -0.298(2) 0.4568(9) 0.034(4) Uani 1 1 d . . .
H2A H 0.4866 -0.319 0.4842 0.04 Uiso 1 1 calc R . .
H2B H 0.3667 -0.1961 0.4651 0.04 Uiso 1 1 calc R . .
C3 C 0.282(2) -0.398(2) 0.4807(11) 0.047(5) Uani 1 1 d . . .
H3A H 0.2855 -0.3835 0.5315 0.056 Uiso 1 1 calc R . .
H3B H 0.3071 -0.5005 0.4738 0.056 Uiso 1 1 calc R . .
C4 C 0.1305(19) -0.367(2) 0.4378(11) 0.043(5) Uani 1 1 d . . .
H4A H 0.0619 -0.4318 0.4538 0.052 Uiso 1 1 calc R . .
H4B H 0.1044 -0.266 0.446 0.052 Uiso 1 1 calc R . .
C5 C 0.122(2) -0.390(2) 0.3598(12) 0.049(5) Uani 1 1 d . . .
H5A H 0.0258 -0.3652 0.333 0.059 Uiso 1 1 calc R . .
H5B H 0.1397 -0.4934 0.351 0.059 Uiso 1 1 calc R . .
C6 C 0.2328(19) -0.296(2) 0.3339(9) 0.040(4) Uani 1 1 d . . .
H6A H 0.2307 -0.3187 0.2838 0.049 Uiso 1 1 calc R . .
H6B H 0.2084 -0.193 0.3372 0.049 Uiso 1 1 calc R . .
C7 C 0.5177(16) -0.2537(16) 0.2554(8) 0.023(3) Uani 1 1 d U . .
H7 H 0.4284 -0.2177 0.2237 0.027 Uiso 1 1 calc R . .
C8 C 0.641(2) -0.174(2) 0.2326(9) 0.038(4) Uani 1 1 d . . .
H8A H 0.7329 -0.2068 0.2621 0.046 Uiso 1 1 calc R . .
H8B H 0.6324 -0.0689 0.2395 0.046 Uiso 1 1 calc R . .
C9 C 0.638(2) -0.2065(18) 0.1541(9) 0.037(4) Uani 1 1 d . . .
H9A H 0.5505 -0.1641 0.1245 0.044 Uiso 1 1 calc R . .
H9B H 0.7207 -0.1602 0.1406 0.044 Uiso 1 1 calc R . .
C10 C 0.640(2) -0.3697(18) 0.1396(9) 0.036(4) Uani 1 1 d . . .
H10A H 0.6328 -0.386 0.0885 0.043 Uiso 1 1 calc R . .
H10B H 0.7322 -0.4106 0.1652 0.043 Uiso 1 1 calc R . .
C11 C 0.5181(19) -0.447(2) 0.1632(9) 0.036(4) Uani 1 1 d . . .
H11A H 0.5245 -0.5521 0.1551 0.043 Uiso 1 1 calc R . .
H11B H 0.4263 -0.4122 0.1346 0.043 Uiso 1 1 calc R . .
C12 C 0.5226(18) -0.4190(17) 0.2425(8) 0.026(4) Uani 1 1 d . . .
H12A H 0.6108 -0.4602 0.2717 0.032 Uiso 1 1 calc R . .
H12B H 0.4404 -0.4664 0.2562 0.032 Uiso 1 1 calc R . .
C13 C 0.6805(18) -0.2423(18) 0.4009(9) 0.030(4) Uani 1 1 d . . .
C14 C 0.7484(18) -0.1773(18) 0.4582(9) 0.031(4) Uani 1 1 d . . .

loop_
_atom_site_aniso_label
_atom_site_aniso_U_11
_atom_site_aniso_U_22
_atom_site_aniso_U_33
_atom_site_aniso_U_23
_atom_site_aniso_U_13
_atom_site_aniso_U_12
Au1 0.0385(4) 0.0167(3) 0.0247(3) -0.0008(3) 0.0076(2) 0.0032(3)
Cl1 0.069(3) 0.024(2) 0.042(3) -0.0066(19) -0.001(2) 0.010(2)
P1 0.029(2) 0.0129(19) 0.022(2) -0.0011(15) 0.0078(16) -0.0004(16)
F1 0.046(6) 0.038(6) 0.045(6) -0.010(5) 0.000(5) 0.022(5)
F2 0.029(6) 0.074(8) 0.045(7) -0.015(6) -0.002(5) 0.006(5)
F3 0.055(7) 0.048(7) 0.036(6) -0.014(5) 0.004(5) -0.002(5)
C1 0.039(7) 0.013(6) 0.033(7) -0.001(6) 0.014(6) 0.001(6)
C2 0.034(9) 0.041(10) 0.027(9) -0.003(8) 0.010(7) 0.003(8)
C3 0.064(13) 0.036(11) 0.044(11) 0.001(9) 0.021(10) 0.003(10)
C4 0.039(11) 0.030(10) 0.071(14) -0.004(10) 0.033(10) -0.004(8)
C5 0.038(11) 0.045(12) 0.068(14) -0.008(11) 0.019(10) -0.002(9)
C6 0.043(11) 0.049(12) 0.027(9) -0.004(8) 0.002(8) 0.001(9)
C7 0.026(7) 0.019(6) 0.023(6) 0.003(5) 0.007(5) 0.011(5)
C8 0.047(11) 0.037(10) 0.036(10) 0.000(8) 0.019(8) -0.017(9)
C9 0.059(12) 0.025(9) 0.033(10) 0.007(7) 0.023(9) -0.007(8)
C10 0.051(11) 0.029(10) 0.032(10) -0.002(8) 0.017(8) 0.008(8)
C11 0.047(11) 0.037(11) 0.026(9) -0.013(8) 0.012(7) 0.002(8)
C12 0.031(9) 0.022(8) 0.029(9) -0.004(7) 0.011(7) 0.000(7)
C13 0.036(9) 0.030(9) 0.027(9) 0.001(7) 0.016(7) 0.004(7)
C14 0.038(10) 0.026(9) 0.033(9) -0.007(7) 0.018(8) 0.003(7)

loop_
_atom_type_symbol
_atom_type_description
_atom_type_scat_dispersion_real
_atom_type_scat_dispersion_imag
_atom_type_scat_source
C C 0.0033 0.0016 'International Tables Vol C Tables 4.2.6.8 and 6.1.1.4'
H H 0 0 'International Tables Vol C Tables 4.2.6.8 and 6.1.1.4'
F F 0.0171 0.0103 'International Tables Vol C Tables 4.2.6.8 and 6.1.1.4'
P P 0.1023 0.0942 'International Tables Vol C Tables 4.2.6.8 and 6.1.1.4'
Cl Cl 0.1484 0.1585 'International Tables Vol C Tables 4.2.6.8 and 6.1.1.4'
Au Au -2.0133 8.8022 'International Tables Vol C Tables 4.2.6.8 and 6.1.1.4'

loop_
_geom_angle_atom_site_label_1
_geom_angle_atom_site_label_2
_geom_angle_atom_site_label_3
_geom_angle
_geom_angle_site_symmetry_1
_geom_angle_site_symmetry_3
_geom_angle_publ_flag
P1 Au1 Cl1 177.76(18) . . ?
C13 P1 C7 105.7(7) . . ?
C13 P1 C1 105.0(8) . . ?
C7 P1 C1 109.0(7) . . ?
C13 P1 Au1 111.5(6) . . ?
C7 P1 Au1 112.9(5) . . ?
C1 P1 Au1 112.2(5) . . ?
C6 C1 C2 111.8(14) . . ?
C6 C1 P1 108.4(12) . . ?
C2 C1 P1 109.9(11) . . ?
C6 C1 H1 108.9 . . ?
C2 C1 H1 108.9 . . ?
P1 C1 H1 108.9 . . ?
C3 C2 C1 108.5(14) . . ?
C3 C2 H2A 110 . . ?
C1 C2 H2A 110 . . ?
C3 C2 H2B 110 . . ?
C1 C2 H2B 110 . . ?
H2A C2 H2B 108.4 . . ?
C2 C3 C4 110.1(16) . . ?
C2 C3 H3A 109.6 . . ?
C4 C3 H3A 109.6 . . ?
C2 C3 H3B 109.6 . . ?
C4 C3 H3B 109.6 . . ?
H3A C3 H3B 108.1 . . ?
C5 C4 C3 110.6(15) . . ?
C5 C4 H4A 109.5 . . ?
C3 C4 H4A 109.5 . . ?
C5 C4 H4B 109.5 . . ?
C3 C4 H4B 109.5 . . ?
H4A C4 H4B 108.1 . . ?
C4 C5 C6 110.9(16) . . ?
C4 C5 H5A 109.5 . . ?
C6 C5 H5A 109.5 . . ?
C4 C5 H5B 109.5 . . ?
C6 C5 H5B 109.5 . . ?
H5A C5 H5B 108.1 . . ?
C1 C6 C5 110.9(16) . . ?
C1 C6 H6A 109.5 . . ?
C5 C6 H6A 109.5 . . ?
C1 C6 H6B 109.5 . . ?
C5 C6 H6B 109.5 . . ?
H6A C6 H6B 108 . . ?
C8 C7 C12 111.8(13) . . ?
C8 C7 P1 110.5(11) . . ?
C12 C7 P1 115.0(11) . . ?
C8 C7 H7 106.3 . . ?
C12 C7 H7 106.3 . . ?
P1 C7 H7 106.3 . . ?
C7 C8 C9 109.7(14) . . ?
C7 C8 H8A 109.7 . . ?
C9 C8 H8A 109.7 . . ?
C7 C8 H8B 109.7 . . ?
C9 C8 H8B 109.7 . . ?
H8A C8 H8B 108.2 . . ?
C10 C9 C8 111.8(14) . . ?
C10 C9 H9A 109.3 . . ?
C8 C9 H9A 109.3 . . ?
C10 C9 H9B 109.3 . . ?
C8 C9 H9B 109.3 . . ?
H9A C9 H9B 107.9 . . ?
C11 C10 C9 111.0(14) . . ?
C11 C10 H10A 109.4 . . ?
C9 C10 H10A 109.4 . . ?
C11 C10 H10B 109.4 . . ?
C9 C10 H10B 109.4 . . ?
H10A C10 H10B 108 . . ?
C10 C11 C12 111.1(14) . . ?
C10 C11 H11A 109.4 . . ?
C12 C11 H11A 109.4 . . ?
C10 C11 H11B 109.4 . . ?
C12 C11 H11B 109.4 . . ?
H11A C11 H11B 108 . . ?
C11 C12 C7 109.2(13) . . ?
C11 C12 H12A 109.8 . . ?
C7 C12 H12A 109.8 . . ?
C11 C12 H12B 109.8 . . ?
C7 C12 H12B 109.8 . . ?
H12A C12 H12B 108.3 . . ?
C14 C13 F1 113.9(15) . . ?
C14 C13 P1 128.9(13) . . ?
F1 C13 P1 116.7(12) . . ?
F2 C14 C13 127.3(15) . . ?
F2 C14 F3 109.6(14) . . ?
C13 C14 F3 123.1(16) . . ?

loop_
_geom_bond_atom_site_label_1
_geom_bond_atom_site_label_2
_geom_bond_distance
_geom_bond_site_symmetry_2
_geom_bond_publ_flag
Au1 P1 2.228(4) . ?
Au1 Cl1 2.261(4) . ?
P1 C13 1.796(17) . ?
P1 C7 1.832(15) . ?
P1 C1 1.842(16) . ?
F1 C13 1.343(18) . ?
F2 C14 1.287(19) . ?
F3 C14 1.329(18) . ?
C1 C6 1.50(2) . ?
C1 C2 1.52(2) . ?
C1 H1 0.99 . ?
C2 C3 1.52(3) . ?
C2 H2A 0.98 . ?
C2 H2B 0.98 . ?
C3 C4 1.53(3) . ?
C3 H3A 0.98 . ?
C3 H3B 0.98 . ?
C4 C5 1.50(3) . ?
C4 H4A 0.98 . ?
C4 H4B 0.98 . ?
C5 C6 1.52(3) . ?
C5 H5A 0.98 . ?
C5 H5B 0.98 . ?
C6 H6A 0.98 . ?
C6 H6B 0.98 . ?
C7 C8 1.52(2) . ?
C7 C12 1.54(2) . ?
C7 H7 0.99 . ?
C8 C9 1.53(2) . ?
C8 H8A 0.98 . ?
C8 H8B 0.98 . ?
C9 C10 1.52(2) . ?
C9 H9A 0.98 . ?
C9 H9B 0.98 . ?
C10 C11 1.52(2) . ?
C10 H10A 0.98 . ?
C10 H10B 0.98 . ?
C11 C12 1.54(2) . ?
C11 H11A 0.98 . ?
C11 H11B 0.98 . ?
C12 H12A 0.98 . ?
C12 H12B 0.98 . ?
C13 C14 1.29(2) . ?

loop_
_geom_torsion_atom_site_label_1
_geom_torsion_atom_site_label_2
_geom_torsion_atom_site_label_3
_geom_torsion_atom_site_label_4
_geom_torsion
_geom_torsion_site_symmetry_1
_geom_torsion_site_symmetry_2
_geom_torsion_site_symmetry_3
_geom_torsion_site_symmetry_4
_geom_torsion_publ_flag
Cl1 Au1 P1 C13 -147(4) . . . . ?
Cl1 Au1 P1 C7 95(4) . . . . ?
Cl1 Au1 P1 C1 -29(4) . . . . ?
C13 P1 C1 C6 -179.6(12) . . . . ?
C7 P1 C1 C6 -66.7(13) . . . . ?
Au1 P1 C1 C6 59.1(12) . . . . ?
C13 P1 C1 C2 57.9(13) . . . . ?
C7 P1 C1 C2 170.8(11) . . . . ?
Au1 P1 C1 C2 -63.4(12) . . . . ?
C6 C1 C2 C3 58.3(19) . . . . ?
P1 C1 C2 C3 178.7(12) . . . . ?
C1 C2 C3 C4 -59.2(19) . . . . ?
C2 C3 C4 C5 60(2) . . . . ?
C3 C4 C5 C6 -56(2) . . . . ?
C2 C1 C6 C5 -56(2) . . . . ?
P1 C1 C6 C5 -177.5(13) . . . . ?
C4 C5 C6 C1 55(2) . . . . ?
C13 P1 C7 C8 -56.8(13) . . . . ?
C1 P1 C7 C8 -169.2(11) . . . . ?
Au1 P1 C7 C8 65.4(12) . . . . ?
C13 P1 C7 C12 71.0(13) . . . . ?
C1 P1 C7 C12 -41.4(13) . . . . ?
Au1 P1 C7 C12 -166.8(10) . . . . ?
C12 C7 C8 C9 56.8(19) . . . . ?
P1 C7 C8 C9 -173.7(12) . . . . ?
C7 C8 C9 C10 -55(2) . . . . ?
C8 C9 C10 C11 56(2) . . . . ?
C9 C10 C11 C12 -57(2) . . . . ?
C10 C11 C12 C7 57.1(18) . . . . ?
C8 C7 C12 C11 -57.7(17) . . . . ?
P1 C7 C12 C11 175.2(11) . . . . ?
C7 P1 C13 C14 148.8(17) . . . . ?
C1 P1 C13 C14 -96.0(18) . . . . ?
Au1 P1 C13 C14 25.7(18) . . . . ?
C7 P1 C13 F1 -39.0(14) . . . . ?
C1 P1 C13 F1 76.2(13) . . . . ?
Au1 P1 C13 F1 -162.0(10) . . . . ?
F1 C13 C14 F2 3(3) . . . . ?
P1 C13 C14 F2 175.6(14) . . . . ?
F1 C13 C14 F3 -179.4(14) . . . . ?
P1 C13 C14 F3 -7(3) . . . . ?
